data_4081422
loop_
_publ_author_name
'Ghidiu, Michael J.'
'Pistner, Allen J.'
'Yap, Glenn P. A.'
'Lutterman, Daniel A.'
'Rosenthal, Joel'

_publ_section_title
;
 Thermal versus Photochemical Reductive Elimination of Aryl Chlorides from
 NHC--Gold Complexes
;
_journal_issue 18
_journal_name_full Organometallics
_journal_page_first 5026
_journal_paper_doi 10.1021/om400701f
_journal_volume 32
_journal_year 2013
_chemical_formula_sum 'C33 H36 Au Cl2 F5 N2'
_chemical_formula_weight 823.50
_chemical_name_systematic
; 
 ? 
;
_space_group_IT_number 15
_symmetry_cell_setting monoclinic
_symmetry_space_group_name_Hall '-C 2yc'
_symmetry_space_group_name_H-M 'C 1 2/c 1'
_atom_sites_solution_hydrogens geom
_atom_sites_solution_primary direct
_atom_sites_solution_secondary difmap
_audit_creation_method SHELXL-97
_cell_angle_alpha 90.00
_cell_angle_beta 91.920(13)
_cell_angle_gamma 90.00
_cell_formula_units_Z 8
_cell_length_a 31.02(2)
_cell_length_b 15.281(10)
_cell_length_c 16.849(11)
_cell_measurement_reflns_used 934
_cell_measurement_temperature 200(2)
_cell_measurement_theta_max 20.69
_cell_measurement_theta_min 2.38
_cell_volume 7982(9)
_computing_cell_refinement 'SAINT (Bruker, 2002)'
_computing_data_collection 'SMART (Bruker, 2002)'
_computing_data_reduction SAINT
_computing_molecular_graphics 'SHELXTL (Sheldrick, 2001)'
_computing_publication_material 'SHELXTL (Sheldrick, 2001)'
_computing_structure_refinement 'SHELXL-97 (Sheldrick, 2008)'
_computing_structure_solution 'SHELXS-97 (Sheldrick, 2008)'
_diffrn_ambient_temperature 200(2)
_diffrn_detector_area_resol_mean 836.6
_diffrn_measured_fraction_theta_full 0.999
_diffrn_measured_fraction_theta_max 0.996
_diffrn_measurement_device_type 'Bruker AXS APEX diffractometer'
_diffrn_measurement_method \w
_diffrn_radiation_monochromator graphite
_diffrn_radiation_source 'fine-focus sealed tube'
_diffrn_radiation_type MoK\a
_diffrn_radiation_wavelength 0.71073
_diffrn_reflns_av_R_equivalents 0.0988
_diffrn_reflns_av_sigmaI/netI 0.0778
_diffrn_reflns_limit_h_max 41
_diffrn_reflns_limit_h_min -41
_diffrn_reflns_limit_k_max 20
_diffrn_reflns_limit_k_min -20
_diffrn_reflns_limit_l_max 22
_diffrn_reflns_limit_l_min -22
_diffrn_reflns_number 53748
_diffrn_reflns_theta_full 25.00
_diffrn_reflns_theta_max 28.30
_diffrn_reflns_theta_min 1.90
_exptl_absorpt_coefficient_mu 3.864
_exptl_absorpt_correction_T_max 0.8185
_exptl_absorpt_correction_T_min 0.5430
_exptl_absorpt_correction_type multi-scan
_exptl_absorpt_process_details 'SADABS (Sheldrick, 2003)'
_exptl_crystal_colour Colorless
_exptl_crystal_density_diffrn 1.370
_exptl_crystal_density_method 'not measured'
_exptl_crystal_description Plate
_exptl_crystal_F_000 3248
_exptl_crystal_size_max 0.18
_exptl_crystal_size_mid 0.09
_exptl_crystal_size_min 0.05
_refine_diff_density_max 1.305
_refine_diff_density_min -0.463
_refine_diff_density_rms 0.137
_refine_ls_extinction_method none
_refine_ls_goodness_of_fit_ref 1.053
_refine_ls_hydrogen_treatment constr
_refine_ls_matrix_type full
_refine_ls_number_parameters 396
_refine_ls_number_reflns 9898
_refine_ls_number_restraints 0
_refine_ls_restrained_S_all 1.053
_refine_ls_R_factor_all 0.1034
_refine_ls_R_factor_gt 0.0560
_refine_ls_shift/su_max 0.002
_refine_ls_shift/su_mean 0.000
_refine_ls_structure_factor_coef Fsqd
_refine_ls_weighting_details 'calc w=1/[\s^2^(Fo^2^)+(0.0560P)^2^+27.6436P] where P=(Fo^2^+2Fc^2^)/3'
_refine_ls_weighting_scheme calc
_refine_ls_wR_factor_gt 0.1308
_refine_ls_wR_factor_ref 0.1565
_reflns_number_gt 6235
_reflns_number_total 9898
_reflns_threshold_expression >2sigma(I)
_cod_data_source_file om400701f_si_003.cif
_cod_data_source_block joer066
_cod_depositor_comments
;
The following automatic conversions were performed:

'_symmetry_cell_setting' value 'Monoclinic' changed to 'monoclinic'
according to /home/saulius/struct/CIF-dictionaries/cif_core.dic
dictionary named 'cif_core.dic' version 2.4.2 from 2011-04-26.

Automatic conversion script
Id: cif_fix_values 1891 2012-01-12 08:04:46Z andrius 
;
_cod_original_sg_symbol_H-M C2/c
_cod_database_code 4081422

loop_
_symmetry_equiv_pos_as_xyz
'x, y, z'
'-x, y, -z+1/2'
'x+1/2, y+1/2, z'
'-x+1/2, y+1/2, -z+1/2'
'-x, -y, -z'
'x, -y, z-1/2'
'-x+1/2, -y+1/2, -z'
'x+1/2, -y+1/2, z-1/2'

loop_
_atom_site_label
_atom_site_type_symbol
_atom_site_fract_x
_atom_site_fract_y
_atom_site_fract_z
_atom_site_U_iso_or_equiv
_atom_site_adp_type
_atom_site_occupancy
_atom_site_symmetry_multiplicity
_atom_site_calc_flag
_atom_site_refinement_flags
Au Au 0.347822(9) 0.39074(2) -0.279217(16) 0.04687(11) Uani 1 1 d .
Cl3 Cl 0.39012(7) 0.48695(15) -0.20870(12) 0.0594(5) Uani 1 1 d .
C13 C 0.3413(2) 0.4710(5) -0.3773(4) 0.0457(18) Uani 1 1 d .
C21 C 0.2641(3) 0.5194(6) -0.3682(4) 0.053(2) Uani 1 1 d .
C20 C 0.2625(3) 0.5777(6) -0.3040(5) 0.057(2) Uani 1 1 d .
C14 C 0.3129(3) 0.5467(6) -0.4801(4) 0.059(2) Uani 1 1 d .
H14A H 0.2930 0.5785 -0.5130 0.071 Uiso 1 1 calc R
C1 C 0.4317(3) 0.3824(6) -0.4310(5) 0.060(2) Uani 1 1 d .
C5 C 0.4424(3) 0.5337(6) -0.3860(5) 0.058(2) Uani 1 1 d .
C16 C 0.2278(3) 0.4734(6) -0.3990(5) 0.055(2) Uani 1 1 d .
C6 C 0.4166(2) 0.4653(6) -0.4159(5) 0.051(2) Uani 1 1 d .
C15 C 0.3541(3) 0.5298(6) -0.4951(5) 0.061(2) Uani 1 1 d .
H15A H 0.3687 0.5463 -0.5413 0.073 Uiso 1 1 calc R
C10 C 0.4254(3) 0.6258(7) -0.3747(5) 0.066(3) Uani 1 1 d .
H10A H 0.3933 0.6218 -0.3723 0.080 Uiso 1 1 calc R
C25 C 0.3014(3) 0.6286(7) -0.2725(6) 0.074(3) Uani 1 1 d .
H25A H 0.3279 0.5978 -0.2898 0.089 Uiso 1 1 calc R
C8 C 0.4102(4) 0.2241(8) -0.4344(7) 0.090(3) Uani 1 1 d .
H8A H 0.4045 0.2269 -0.3776 0.134 Uiso 1 1 calc R
H8B H 0.4399 0.2043 -0.4413 0.134 Uiso 1 1 calc R
H8C H 0.3902 0.1828 -0.4605 0.134 Uiso 1 1 calc R
C7 C 0.4044(3) 0.3123(7) -0.4704(5) 0.064(2) Uani 1 1 d .
H7A H 0.3735 0.3293 -0.4650 0.076 Uiso 1 1 calc R
C22 C 0.2285(3) 0.4132(7) -0.4705(5) 0.068(3) Uani 1 1 d .
H22A H 0.2593 0.4021 -0.4831 0.081 Uiso 1 1 calc R
C23 C 0.2067(3) 0.4563(8) -0.5421(5) 0.082(3) Uani 1 1 d .
H23A H 0.2215 0.5111 -0.5540 0.122 Uiso 1 1 calc R
H23B H 0.1765 0.4687 -0.5307 0.122 Uiso 1 1 calc R
H23C H 0.2078 0.4169 -0.5879 0.122 Uiso 1 1 calc R
C17 C 0.1891(3) 0.4880(7) -0.3617(6) 0.070(3) Uani 1 1 d .
H17A H 0.1639 0.4576 -0.3796 0.083 Uiso 1 1 calc R
C3 C 0.5005(3) 0.4333(9) -0.3789(7) 0.087(3) Uani 1 1 d .
H3A H 0.5297 0.4215 -0.3639 0.105 Uiso 1 1 calc R
C19 C 0.2229(3) 0.5896(7) -0.2702(5) 0.076(3) Uani 1 1 d .
H19A H 0.2208 0.6284 -0.2264 0.091 Uiso 1 1 calc R
C26 C 0.3030(4) 0.6321(10) -0.1806(7) 0.133(6) Uani 1 1 d .
H26A H 0.3072 0.5729 -0.1593 0.199 Uiso 1 1 calc R
H26B H 0.2758 0.6561 -0.1620 0.199 Uiso 1 1 calc R
H26C H 0.3270 0.6694 -0.1623 0.199 Uiso 1 1 calc R
C12 C 0.4358(4) 0.6845(8) -0.4464(6) 0.091(3) Uani 1 1 d .
H12A H 0.4227 0.7423 -0.4396 0.137 Uiso 1 1 calc R
H12B H 0.4241 0.6577 -0.4954 0.137 Uiso 1 1 calc R
H12C H 0.4671 0.6909 -0.4497 0.137 Uiso 1 1 calc R
C18 C 0.1867(3) 0.5468(9) -0.2982(6) 0.088(4) Uani 1 1 d .
H18A H 0.1599 0.5571 -0.2744 0.105 Uiso 1 1 calc R
C2 C 0.4756(3) 0.3669(8) -0.4099(6) 0.079(3) Uani 1 1 d .
H2A H 0.4877 0.3105 -0.4171 0.095 Uiso 1 1 calc R
C24 C 0.2068(3) 0.3235(7) -0.4543(7) 0.088(3) Uani 1 1 d .
H24A H 0.2101 0.2850 -0.5002 0.131 Uiso 1 1 calc R
H24B H 0.1761 0.3325 -0.4452 0.131 Uiso 1 1 calc R
H24C H 0.2206 0.2966 -0.4072 0.131 Uiso 1 1 calc R
C9 C 0.4135(3) 0.3105(8) -0.5595(6) 0.084(3) Uani 1 1 d .
H9A H 0.3960 0.2648 -0.5856 0.126 Uiso 1 1 calc R
H9B H 0.4442 0.2980 -0.5665 0.126 Uiso 1 1 calc R
H9C H 0.4063 0.3674 -0.5831 0.126 Uiso 1 1 calc R
C4 C 0.4852(3) 0.5146(8) -0.3689(6) 0.074(3) Uani 1 1 d .
H4A H 0.5041 0.5595 -0.3499 0.089 Uiso 1 1 calc R
C11 C 0.4419(4) 0.6690(7) -0.2990(6) 0.088(3) Uani 1 1 d .
H11A H 0.4397 0.6279 -0.2546 0.132 Uiso 1 1 calc R
H11B H 0.4245 0.7211 -0.2886 0.132 Uiso 1 1 calc R
H11C H 0.4721 0.6860 -0.3044 0.132 Uiso 1 1 calc R
N1 N 0.37145(19) 0.4840(5) -0.4310(4) 0.0496(16) Uani 1 1 d .
N2 N 0.3048(2) 0.5088(4) -0.4076(3) 0.0497(16) Uani 1 1 d .
Cl1 Cl 0.30629(8) 0.28978(16) -0.34542(13) 0.0697(6) Uani 1 1 d .
C28 C 0.3546(3) 0.3044(6) -0.1866(5) 0.059(2) Uani 1 1 d .
F5 F 0.28592(19) 0.3369(4) -0.1406(3) 0.0855(17) Uani 1 1 d .
F1 F 0.4250(2) 0.2671(5) -0.2224(4) 0.100(2) Uani 1 1 d .
F4 F 0.2930(3) 0.2188(5) -0.0239(4) 0.128(3) Uani 1 1 d .
F3 F 0.3660(3) 0.1267(5) -0.0030(4) 0.150(4) Uani 1 1 d .
C33 C 0.3228(3) 0.2901(7) -0.1337(5) 0.065(2) Uani 1 1 d .
F2 F 0.4328(3) 0.1520(6) -0.1033(5) 0.146(3) Uani 1 1 d .
C32 C 0.3246(4) 0.2312(8) -0.0735(6) 0.084(3) Uani 1 1 d .
C29 C 0.3908(4) 0.2560(7) -0.1753(6) 0.071(3) Uani 1 1 d .
C31 C 0.3611(6) 0.1865(8) -0.0629(7) 0.103(5) Uani 1 1 d .
C30 C 0.3950(5) 0.1979(8) -0.1134(8) 0.100(4) Uani 1 1 d .
C27 C 0.3010(4) 0.7181(8) -0.3084(10) 0.133(6) Uani 1 1 d .
H27A H 0.3056 0.7137 -0.3655 0.199 Uiso 1 1 calc R
H27B H 0.3240 0.7535 -0.2833 0.199 Uiso 1 1 calc R
H27C H 0.2730 0.7460 -0.2998 0.199 Uiso 1 1 calc R

loop_
_atom_site_aniso_label
_atom_site_aniso_U_11
_atom_site_aniso_U_22
_atom_site_aniso_U_33
_atom_site_aniso_U_23
_atom_site_aniso_U_13
_atom_site_aniso_U_12
Au 0.04302(17) 0.0637(2) 0.03329(15) 0.00150(14) -0.00703(11) 0.00056(15)
Cl3 0.0556(12) 0.0774(15) 0.0441(10) -0.0032(10) -0.0158(9) -0.0049(11)
C13 0.038(4) 0.063(5) 0.036(4) -0.001(3) -0.006(3) -0.004(4)
C21 0.051(5) 0.070(6) 0.037(4) 0.003(4) -0.002(3) 0.019(4)
C20 0.060(5) 0.071(6) 0.040(4) -0.004(4) -0.012(4) 0.022(4)
C14 0.057(5) 0.084(6) 0.034(4) 0.016(4) -0.011(4) 0.003(5)
C1 0.040(4) 0.084(7) 0.055(5) -0.004(5) -0.007(4) -0.001(4)
C5 0.042(4) 0.083(7) 0.050(5) 0.005(4) 0.001(4) 0.000(4)
C16 0.049(5) 0.072(6) 0.044(4) 0.002(4) -0.005(4) 0.003(4)
C6 0.037(4) 0.073(6) 0.044(4) 0.004(4) -0.006(3) -0.003(4)
C15 0.050(5) 0.098(7) 0.035(4) 0.018(4) -0.005(3) -0.005(5)
C10 0.054(5) 0.088(7) 0.056(5) -0.001(5) -0.011(4) -0.008(5)
C25 0.072(6) 0.080(7) 0.070(6) -0.029(5) -0.031(5) 0.018(5)
C8 0.077(7) 0.100(9) 0.091(8) -0.008(7) -0.016(6) -0.003(6)
C7 0.048(5) 0.084(7) 0.059(5) -0.002(5) -0.006(4) 0.010(5)
C22 0.054(5) 0.091(7) 0.058(5) -0.013(5) -0.013(4) 0.006(5)
C23 0.074(7) 0.124(9) 0.046(5) -0.015(6) -0.015(5) 0.017(6)
C17 0.050(5) 0.100(8) 0.060(6) 0.006(5) 0.001(4) 0.000(5)
C3 0.048(6) 0.121(10) 0.092(8) -0.021(7) -0.021(5) 0.015(6)
C19 0.074(7) 0.105(8) 0.048(5) -0.018(5) -0.010(5) 0.033(6)
C26 0.085(9) 0.216(16) 0.094(9) -0.086(10) -0.037(7) 0.044(9)
C12 0.089(8) 0.110(9) 0.074(7) 0.017(7) -0.009(6) -0.006(7)
C18 0.063(6) 0.147(11) 0.053(6) 0.009(7) 0.012(5) 0.029(7)
C2 0.057(6) 0.100(8) 0.080(7) -0.008(6) -0.010(5) 0.011(6)
C24 0.066(6) 0.091(8) 0.105(9) -0.022(7) -0.017(6) -0.023(6)
C9 0.064(6) 0.121(10) 0.066(6) -0.018(6) -0.007(5) 0.001(6)
C4 0.053(6) 0.095(8) 0.073(6) -0.009(6) -0.009(5) -0.008(5)
C11 0.108(9) 0.082(8) 0.073(7) -0.008(6) -0.011(6) -0.015(7)
N1 0.038(3) 0.072(5) 0.038(3) 0.010(3) -0.004(3) 0.001(3)
N2 0.045(4) 0.070(5) 0.034(3) -0.001(3) -0.006(3) 0.002(3)
Cl1 0.0791(15) 0.0782(16) 0.0503(12) 0.0057(11) -0.0191(11) -0.0215(13)
C28 0.064(6) 0.068(6) 0.044(4) 0.008(4) -0.017(4) -0.006(5)
F5 0.071(4) 0.123(5) 0.063(3) -0.004(3) 0.005(3) -0.016(4)
F1 0.083(4) 0.131(6) 0.085(4) 0.014(4) -0.008(4) 0.041(4)
F4 0.154(7) 0.162(7) 0.067(4) 0.024(4) 0.014(4) -0.067(6)
F3 0.237(10) 0.121(6) 0.087(5) 0.052(4) -0.064(6) -0.051(6)
C33 0.069(6) 0.082(7) 0.042(5) 0.004(4) -0.014(4) -0.015(5)
F2 0.169(8) 0.141(7) 0.124(6) 0.030(5) -0.051(6) 0.057(6)
C32 0.110(9) 0.087(8) 0.053(6) 0.012(6) -0.019(6) -0.027(7)
C29 0.081(7) 0.075(7) 0.055(5) 0.008(5) -0.014(5) 0.011(6)
C31 0.169(14) 0.082(9) 0.056(7) 0.026(6) -0.036(8) -0.046(9)
C30 0.126(11) 0.080(8) 0.091(9) -0.003(7) -0.052(8) 0.024(8)
C27 0.099(10) 0.068(8) 0.227(18) 0.003(10) -0.060(11) -0.006(7)

loop_
_atom_type_symbol
_atom_type_description
_atom_type_scat_dispersion_real
_atom_type_scat_dispersion_imag
_atom_type_scat_source
C C 0.0033 0.0016 'International Tables Vol C Tables 4.2.6.8 and 6.1.1.4'
H H 0.0000 0.0000 'International Tables Vol C Tables 4.2.6.8 and 6.1.1.4'
N N 0.0061 0.0033 'International Tables Vol C Tables 4.2.6.8 and 6.1.1.4'
F F 0.0171 0.0103 'International Tables Vol C Tables 4.2.6.8 and 6.1.1.4'
Cl Cl 0.1484 0.1585 'International Tables Vol C Tables 4.2.6.8 and 6.1.1.4'
Au Au -2.0133 8.8022 'International Tables Vol C Tables 4.2.6.8 and 6.1.1.4'

loop_
_geom_angle_atom_site_label_1
_geom_angle_atom_site_label_2
_geom_angle_atom_site_label_3
_geom_angle
C28 Au C13 176.3(3)
C28 Au Cl1 88.8(2)
C13 Au Cl1 88.4(2)
C28 Au Cl3 88.6(2)
C13 Au Cl3 94.2(2)
Cl1 Au Cl3 177.36(8)
N1 C13 N2 106.0(6)
N1 C13 Au 125.3(5)
N2 C13 Au 127.9(5)
C20 C21 C16 123.5(8)
C20 C21 N2 118.4(8)
C16 C21 N2 118.1(7)
C19 C20 C21 117.1(8)
C19 C20 C25 119.7(8)
C21 C20 C25 123.2(8)
C15 C14 N2 106.8(7)
C6 C1 C2 116.0(9)
C6 C1 C7 122.9(7)
C2 C1 C7 121.0(9)
C4 C5 C6 116.9(9)
C4 C5 C10 120.4(9)
C6 C5 C10 122.7(8)
C17 C16 C21 116.4(8)
C17 C16 C22 119.5(8)
C21 C16 C22 124.1(8)
C1 C6 C5 123.9(8)
C1 C6 N1 119.0(7)
C5 C6 N1 117.1(8)
C14 C15 N1 107.5(7)
C11 C10 C5 113.7(8)
C11 C10 C12 109.4(8)
C5 C10 C12 111.0(8)
C27 C25 C20 109.3(8)
C27 C25 C26 111.8(10)
C20 C25 C26 111.5(10)
C8 C7 C1 113.9(8)
C8 C7 C9 110.9(9)
C1 C7 C9 108.9(8)
C23 C22 C16 110.5(8)
C23 C22 C24 109.8(8)
C16 C22 C24 112.1(8)
C16 C17 C18 121.0(9)
C4 C3 C2 122.6(10)
C18 C19 C20 121.6(9)
C19 C18 C17 120.5(9)
C3 C2 C1 119.8(10)
C3 C4 C5 120.7(10)
C13 N1 C15 109.9(6)
C13 N1 C6 123.3(6)
C15 N1 C6 126.1(7)
C13 N2 C14 109.7(7)
C13 N2 C21 127.0(6)
C14 N2 C21 122.9(6)
C29 C28 C33 115.7(9)
C29 C28 Au 121.5(7)
C33 C28 Au 122.8(7)
F5 C33 C32 115.4(10)
F5 C33 C28 119.1(8)
C32 C33 C28 125.5(11)
F4 C32 C31 119.2(12)
F4 C32 C33 123.8(13)
C31 C32 C33 117.0(12)
F1 C29 C28 120.7(9)
F1 C29 C30 118.1(10)
C28 C29 C30 121.1(11)
C32 C31 F3 121.0(15)
C32 C31 C30 120.9(11)
F3 C31 C30 118.1(16)
C29 C30 F2 118.8(14)
C29 C30 C31 119.6(12)
F2 C30 C31 121.5(13)

loop_
_geom_bond_atom_site_label_1
_geom_bond_atom_site_label_2
_geom_bond_distance
Au C28 2.049(8)
Au C13 2.063(7)
Au Cl1 2.278(2)
Au Cl3 2.278(2)
C13 N1 1.337(9)
C13 N2 1.355(9)
C21 C20 1.403(11)
C21 C16 1.411(11)
C21 N2 1.457(10)
C20 C19 1.384(13)
C20 C25 1.517(13)
C14 C15 1.333(11)
C14 N2 1.382(9)
C1 C6 1.378(12)
C1 C2 1.414(12)
C1 C7 1.506(12)
C5 C4 1.381(12)
C5 C6 1.401(12)
C5 C10 1.516(13)
C16 C17 1.391(12)
C16 C22 1.518(12)
C6 N1 1.442(9)
C15 N1 1.382(9)
C10 C11 1.511(13)
C10 C12 1.547(13)
C25 C27 1.496(15)
C25 C26 1.548(15)
C8 C7 1.488(14)
C7 C9 1.537(12)
C22 C23 1.514(12)
C22 C24 1.555(14)
C17 C18 1.402(14)
C3 C4 1.342(14)
C3 C2 1.369(15)
C19 C18 1.368(14)
C28 C29 1.354(13)
C28 C33 1.369(12)
F5 C33 1.351(11)
F1 C29 1.355(12)
F4 C32 1.321(13)
F3 C31 1.366(12)
C33 C32 1.356(13)
F2 C30 1.371(14)
C32 C31 1.331(18)
C29 C30 1.373(15)
C31 C30 1.385(18)

loop_
_geom_torsion_atom_site_label_1
_geom_torsion_atom_site_label_2
_geom_torsion_atom_site_label_3
_geom_torsion_atom_site_label_4
_geom_torsion
C28 Au C13 N1 -65(5)
Cl1 Au C13 N1 -103.0(7)
Cl3 Au C13 N1 76.5(7)
C28 Au C13 N2 104(5)
Cl1 Au C13 N2 65.4(7)
Cl3 Au C13 N2 -115.1(7)
C16 C21 C20 C19 0.0(13)
N2 C21 C20 C19 177.0(8)
C16 C21 C20 C25 -178.5(8)
N2 C21 C20 C25 -1.5(12)
C20 C21 C16 C17 -0.5(13)
N2 C21 C16 C17 -177.5(7)
C20 C21 C16 C22 177.3(8)
N2 C21 C16 C22 0.3(12)
C2 C1 C6 C5 3.7(13)
C7 C1 C6 C5 -173.9(8)
C2 C1 C6 N1 -175.8(8)
C7 C1 C6 N1 6.5(13)
C4 C5 C6 C1 -1.9(13)
C10 C5 C6 C1 176.2(8)
C4 C5 C6 N1 177.6(8)
C10 C5 C6 N1 -4.2(12)
N2 C14 C15 N1 -1.7(10)
C4 C5 C10 C11 -42.4(12)
C6 C5 C10 C11 139.5(9)
C4 C5 C10 C12 81.5(10)
C6 C5 C10 C12 -96.6(10)
C19 C20 C25 C27 -82.0(12)
C21 C20 C25 C27 96.4(12)
C19 C20 C25 C26 42.2(12)
C21 C20 C25 C26 -139.4(9)
C6 C1 C7 C8 -138.7(9)
C2 C1 C7 C8 43.7(13)
C6 C1 C7 C9 96.9(10)
C2 C1 C7 C9 -80.6(11)
C17 C16 C22 C23 71.9(11)
C21 C16 C22 C23 -105.7(10)
C17 C16 C22 C24 -50.9(11)
C21 C16 C22 C24 131.4(9)
C21 C16 C17 C18 1.3(14)
C22 C16 C17 C18 -176.6(9)
C21 C20 C19 C18 -0.3(15)
C25 C20 C19 C18 178.2(10)
C20 C19 C18 C17 1.2(17)
C16 C17 C18 C19 -1.7(16)
C4 C3 C2 C1 -1.4(18)
C6 C1 C2 C3 -2.0(15)
C7 C1 C2 C3 175.7(10)
C2 C3 C4 C5 3.4(18)
C6 C5 C4 C3 -1.7(14)
C10 C5 C4 C3 -179.9(10)
N2 C13 N1 C15 -0.2(9)
Au C13 N1 C15 170.3(6)
N2 C13 N1 C6 170.3(7)
Au C13 N1 C6 -19.2(11)
C14 C15 N1 C13 1.2(10)
C14 C15 N1 C6 -168.9(8)
C1 C6 N1 C13 87.8(10)
C5 C6 N1 C13 -91.8(10)
C1 C6 N1 C15 -103.4(10)
C5 C6 N1 C15 77.1(11)
N1 C13 N2 C14 -0.9(9)
Au C13 N2 C14 -171.1(6)
N1 C13 N2 C21 -173.8(7)
Au C13 N2 C21 16.1(12)
C15 C14 N2 C13 1.6(10)
C15 C14 N2 C21 174.9(8)
C20 C21 N2 C13 68.7(11)
C16 C21 N2 C13 -114.1(9)
C20 C21 N2 C14 -103.3(9)
C16 C21 N2 C14 73.9(11)
C13 Au C28 C29 63(5)
Cl1 Au C28 C29 101.1(8)
Cl3 Au C28 C29 -78.5(8)
C13 Au C28 C33 -116(5)
Cl1 Au C28 C33 -77.3(7)
Cl3 Au C28 C33 103.1(7)
C29 C28 C33 F5 179.1(8)
Au C28 C33 F5 -2.4(12)
C29 C28 C33 C32 -1.6(15)
Au C28 C33 C32 176.9(8)
F5 C33 C32 F4 0.0(15)
C28 C33 C32 F4 -179.3(9)
F5 C33 C32 C31 -177.4(9)
C28 C33 C32 C31 3.3(16)
C33 C28 C29 F1 -177.5(9)
Au C28 C29 F1 3.9(13)
C33 C28 C29 C30 -1.0(15)
Au C28 C29 C30 -179.6(8)
F4 C32 C31 F3 1.6(17)
C33 C32 C31 F3 179.1(9)
F4 C32 C31 C30 -179.8(10)
C33 C32 C31 C30 -2.3(17)
F1 C29 C30 F2 -1.8(16)
C28 C29 C30 F2 -178.4(10)
F1 C29 C30 C31 178.4(10)
C28 C29 C30 C31 1.9(17)
C32 C31 C30 C29 -0.1(19)
F3 C31 C30 C29 178.5(9)
C32 C31 C30 F2 -179.8(11)
F3 C31 C30 F2 -1.2(18)
